data_2239468
loop_
_publ_author_name
'Choi, Hong Dae'
'Seo, Pil Ja'
'Lee, Uk'

_publ_section_title
;
 5-(4-Fluorophenyl)-2-(4-methylphenyl)-3-methylsulfanyl-1-benzofuran
;
_journal_coeditor_code BX2454
_journal_issue 3
_journal_name_full 'Acta Crystallographica Section E'
_journal_page_first o258
_journal_paper_doi 10.1107/S1600536814002402
_journal_volume 70
_journal_year 2014
_chemical_formula_iupac 'C22 H17 F O S'
_chemical_formula_moiety 'C22 H17 F O S'
_chemical_formula_sum 'C22 H17 F O S'
_chemical_formula_weight 348.42
_chemical_melting_point_gt 425
_chemical_melting_point_lt 426
_chemical_name_systematic
;
5-(4-Fluorophenyl)-2-(4-methylphenyl)-3-methylsulfanyl-1-benzofuran
;
_space_group_IT_number 14
_symmetry_cell_setting monoclinic
_symmetry_space_group_name_Hall '-P 2ybc'
_symmetry_space_group_name_H-M 'P 1 21/c 1'
_atom_sites_solution_hydrogens difmap
_atom_sites_solution_primary direct
_atom_sites_solution_secondary difmap
_audit_creation_method 'form.cif (version 2.0)'
_cell_angle_alpha 90.00
_cell_angle_beta 98.541(18)
_cell_angle_gamma 90.00
_cell_formula_units_Z 8
_cell_length_a 17.897(6)
_cell_length_b 10.753(3)
_cell_length_c 17.775(5)
_cell_measurement_reflns_used 9590
_cell_measurement_temperature 173(2)
_cell_measurement_theta_max 26.25
_cell_measurement_theta_min 2.22
_cell_volume 3382.8(18)
_computing_cell_refinement '<i>SAINT</i> (Bruker, 2009)'
_computing_data_collection '<i>APEX2</i> (Bruker, 2009)'
_computing_data_reduction '<i>SAINT</i> (Bruker, 2009)'
_computing_molecular_graphics
;
<i>ORTEP-3 for Windows</i>  (Farrugia, 2012) and
<i>DIAMOND</i> (Brandenburg, 1998)
;
_computing_publication_material '<i>SHELXL97</i> (Sheldrick, 2008)'
_computing_structure_refinement '<i>SHELXL97</i> (Sheldrick, 2008)'
_computing_structure_solution '<i>SHELXS97</i> (Sheldrick, 2008)'
_diffrn_ambient_temperature 173(2)
_diffrn_detector_area_resol_mean 10.0
_diffrn_measured_fraction_theta_full 0.999
_diffrn_measured_fraction_theta_max 0.999
_diffrn_measurement_device_type 'Bruker SMART APEXII CCD'
_diffrn_measurement_method '\f and \w scans'
_diffrn_radiation_monochromator 'graphite multilayer'
_diffrn_radiation_source 'rotating anode'
_diffrn_radiation_type MoK\a
_diffrn_radiation_wavelength 0.71073
_diffrn_reflns_av_R_equivalents 0.0512
_diffrn_reflns_av_sigmaI/netI 0.0305
_diffrn_reflns_limit_h_max 22
_diffrn_reflns_limit_h_min -22
_diffrn_reflns_limit_k_max 13
_diffrn_reflns_limit_k_min -13
_diffrn_reflns_limit_l_max 22
_diffrn_reflns_limit_l_min -22
_diffrn_reflns_number 55108
_diffrn_reflns_theta_full 27.00
_diffrn_reflns_theta_max 27.00
_diffrn_reflns_theta_min 2.22
_diffrn_standards_number 0
_exptl_absorpt_coefficient_mu 0.208
_exptl_absorpt_correction_T_max 0.7457
_exptl_absorpt_correction_T_min 0.6805
_exptl_absorpt_correction_type multi-scan
_exptl_absorpt_process_details '(<i>SADABS</i>; Bruker, 2009)'
_exptl_crystal_colour colourless
_exptl_crystal_density_diffrn 1.368
_exptl_crystal_density_method 'not measured'
_exptl_crystal_description block
_exptl_crystal_F_000 1456
_exptl_crystal_size_max 0.43
_exptl_crystal_size_mid 0.357
_exptl_crystal_size_min 0.121
_refine_diff_density_max 0.332
_refine_diff_density_min -0.370
_refine_ls_extinction_method none
_refine_ls_goodness_of_fit_ref 1.034
_refine_ls_hydrogen_treatment constr
_refine_ls_matrix_type full
_refine_ls_number_parameters 454
_refine_ls_number_reflns 7388
_refine_ls_number_restraints 0
_refine_ls_restrained_S_all 1.034
_refine_ls_R_factor_all 0.0558
_refine_ls_R_factor_gt 0.0410
_refine_ls_shift/su_max 0.001
_refine_ls_shift/su_mean 0.000
_refine_ls_structure_factor_coef Fsqd
_refine_ls_weighting_details 'calc w=1/[\s^2^(Fo^2^)+(0.0548P)^2^+1.2362P] where P=(Fo^2^+2Fc^2^)/3'
_refine_ls_weighting_scheme calc
_refine_ls_wR_factor_gt 0.1048
_refine_ls_wR_factor_ref 0.1141
_reflns_number_gt 5723
_reflns_number_total 7388
_reflns_threshold_expression I>2\s(I)
_cod_data_source_file bx2454sup1.cif
_cod_data_source_block I
_cod_original_sg_symbol_H-M 'P 21/c'
_cod_database_code 2239468
_cod_database_fobs_code 2239468

loop_
_symmetry_equiv_pos_as_xyz
'x, y, z'
'-x, y+1/2, -z+1/2'
'-x, -y, -z'
'x, -y-1/2, z-1/2'

loop_
_atom_site_type_symbol
_atom_site_label
_atom_site_fract_x
_atom_site_fract_y
_atom_site_fract_z
_atom_site_U_iso_or_equiv
_atom_site_adp_type
_atom_site_calc_flag
_atom_site_refinement_flags
_atom_site_occupancy
_atom_site_symmetry_multiplicity
S S1 0.37299(2) 0.21067(4) 0.29473(2) 0.02650(11) Uani d . 1 2
F F1 0.06413(7) 0.84290(10) 0.44228(7) 0.0486(3) Uani d . 1 2
O O1 0.23646(6) -0.00311(10) 0.39568(7) 0.0263(3) Uani d . 1 2
C C1 0.30874(9) 0.14077(15) 0.34763(9) 0.0237(3) Uani d . 1 2
C C2 0.25213(9) 0.20428(15) 0.38362(9) 0.0241(3) Uani d . 1 2
C C3 0.23108(9) 0.32782(15) 0.39093(9) 0.0252(4) Uani d . 1 2
H H3 0.2594 0.3931 0.3728 0.030 Uiso calc R 1 2
C C4 0.16752(9) 0.35447(15) 0.42539(9) 0.0262(4) Uani d . 1 2
C C5 0.12703(10) 0.25676(16) 0.45380(10) 0.0290(4) Uani d . 1 2
H H5 0.0847 0.2763 0.4781 0.035 Uiso calc R 1 2
C C6 0.14701(10) 0.13436(16) 0.44740(10) 0.0288(4) Uani d . 1 2
H H6 0.1196 0.0688 0.4664 0.035 Uiso calc R 1 2
C C7 0.20949(9) 0.11165(15) 0.41162(9) 0.0253(4) Uani d . 1 2
C C8 0.29684(9) 0.01726(15) 0.35648(9) 0.0241(3) Uani d . 1 2
C C9 0.14098(9) 0.48411(15) 0.43128(9) 0.0261(4) Uani d . 1 2
C C10 0.06343(10) 0.51114(17) 0.42028(10) 0.0316(4) Uani d . 1 2
H H10 0.0281 0.4451 0.4101 0.038 Uiso calc R 1 2
C C11 0.03721(10) 0.63092(18) 0.42381(10) 0.0352(4) Uani d . 1 2
H H11 -0.0154 0.6485 0.4158 0.042 Uiso calc R 1 2
C C12 0.08954(11) 0.72404(16) 0.43927(10) 0.0336(4) Uani d . 1 2
C C13 0.16654(11) 0.70297(17) 0.45160(10) 0.0327(4) Uani d . 1 2
H H13 0.2012 0.7697 0.4629 0.039 Uiso calc R 1 2
C C14 0.19175(10) 0.58206(16) 0.44707(10) 0.0293(4) Uani d . 1 2
H H14 0.2445 0.5656 0.4548 0.035 Uiso calc R 1 2
C C15 0.33306(9) -0.09598(15) 0.33398(9) 0.0246(3) Uani d . 1 2
C C16 0.41086(9) -0.10156(16) 0.32995(9) 0.0274(4) Uani d . 1 2
H H16 0.4412 -0.0293 0.3405 0.033 Uiso calc R 1 2
C C17 0.44362(10) -0.21136(16) 0.31081(9) 0.0286(4) Uani d . 1 1
H H17 0.4963 -0.2135 0.3084 0.034 Uiso calc R 1 1
C C18 0.40082(10) -0.31842(15) 0.29508(9) 0.0277(4) Uani d . 1 2
C C19 0.32341(10) -0.31272(15) 0.30001(9) 0.0277(4) Uani d . 1 2
H H19 0.2934 -0.3854 0.2901 0.033 Uiso calc R 1 2
C C20 0.28997(10) -0.20375(15) 0.31890(9) 0.0265(4) Uani d . 1 2
H H20 0.2374 -0.2021 0.3217 0.032 Uiso calc R 1 2
C C21 0.43623(11) -0.43679(17) 0.27212(11) 0.0371(4) Uani d . 1 2
H H21A 0.4764 -0.4628 0.3127 0.045 Uiso calc R 1 2
H H21B 0.4577 -0.4226 0.2252 0.045 Uiso calc R 1 2
H H21C 0.3977 -0.5020 0.2635 0.045 Uiso calc R 1 2
C C22 0.45009(10) 0.24833(18) 0.36934(11) 0.0375(4) Uani d . 1 2
H H22A 0.4314 0.3014 0.4073 0.056 Uiso calc R 1 2
H H22B 0.4896 0.2925 0.3474 0.056 Uiso calc R 1 2
H H22C 0.4710 0.1715 0.3936 0.056 Uiso calc R 1 2
S S2 0.12675(3) 0.49163(4) 0.20081(3) 0.03560(13) Uani d . 1 2
F F2 0.41994(6) 1.12966(9) 0.04363(7) 0.0422(3) Uani d . 1 2
O O2 0.27237(6) 0.27471(10) 0.11261(6) 0.0262(3) Uani d . 1 2
C C23 0.19837(9) 0.41799(16) 0.15898(9) 0.0270(4) Uani d . 1 2
C C24 0.25573(9) 0.48150(15) 0.12453(9) 0.0256(4) Uani d . 1 2
C C25 0.27344(9) 0.60571(15) 0.11360(9) 0.0253(3) Uani d . 1 2
H H25 0.2442 0.6701 0.1315 0.030 Uiso calc R 1 2
C C26 0.33444(9) 0.63484(15) 0.07614(9) 0.0239(3) Uani d . 1 2
C C27 0.37678(9) 0.53799(16) 0.04921(10) 0.0267(4) Uani d . 1 2
H H27 0.4180 0.5587 0.0235 0.032 Uiso calc R 1 2
C C28 0.36017(9) 0.41427(15) 0.05910(10) 0.0274(4) Uani d . 1 2
H H28 0.3889 0.3495 0.0410 0.033 Uiso calc R 1 2
C C29 0.29921(9) 0.38949(15) 0.09688(9) 0.0249(4) Uani d . 1 2
C C30 0.21047(9) 0.29419(15) 0.15035(9) 0.0252(3) Uani d . 1 2
C C31 0.35593(9) 0.76637(15) 0.06618(9) 0.0232(3) Uani d . 1 2
C C32 0.34603(9) 0.85462(15) 0.12153(9) 0.0259(4) Uani d . 1 2
H H32 0.3243 0.8300 0.1649 0.031 Uiso calc R 1 2
C C33 0.36720(9) 0.97693(15) 0.11432(10) 0.0277(4) Uani d . 1 2
H H33 0.3607 1.0366 0.1522 0.033 Uiso calc R 1 2
C C34 0.39803(10) 1.01017(15) 0.05080(10) 0.0291(4) Uani d . 1 2
C C35 0.40837(9) 0.92699(16) -0.00564(10) 0.0282(4) Uani d . 1 2
H H35 0.4294 0.9529 -0.0491 0.034 Uiso calc R 1 2
C C36 0.38730(9) 0.80506(15) 0.00268(9) 0.0254(3) Uani d . 1 2
H H36 0.3942 0.7462 -0.0355 0.030 Uiso calc R 1 2
C C37 0.17303(9) 0.18137(15) 0.17111(9) 0.0251(4) Uani d . 1 2
C C38 0.12785(10) 0.17959(17) 0.22887(10) 0.0312(4) Uani d . 1 2
H H38 0.1201 0.2542 0.2553 0.037 Uiso calc R 1 2
C C39 0.09441(10) 0.07072(17) 0.24784(10) 0.0335(4) Uani d . 1 2
H H39 0.0635 0.0718 0.2869 0.040 Uiso calc R 1 2
C C40 0.10489(10) -0.04023(17) 0.21115(10) 0.0308(4) Uani d . 1 2
C C41 0.14927(10) -0.03773(17) 0.15302(11) 0.0336(4) Uani d . 1 2
H H41 0.1565 -0.1124 0.1265 0.040 Uiso calc R 1 2
C C42 0.18297(10) 0.07025(16) 0.13297(10) 0.0291(4) Uani d . 1 2
H H42 0.2130 0.0691 0.0932 0.035 Uiso calc R 1 2
C C43 0.06869(12) -0.15786(18) 0.23410(12) 0.0441(5) Uani d . 1 2
H H43A 0.0526 -0.1461 0.2840 0.066 Uiso calc R 1 2
H H43B 0.1052 -0.2262 0.2370 0.066 Uiso calc R 1 2
H H43C 0.0247 -0.1779 0.1963 0.066 Uiso calc R 1 2
C C44 0.07083(11) 0.5533(2) 0.11587(12) 0.0441(5) Uani d . 1 2
H H44A 0.1030 0.6040 0.0879 0.066 Uiso calc R 1 2
H H44B 0.0300 0.6048 0.1301 0.066 Uiso calc R 1 2
H H44C 0.0492 0.4845 0.0836 0.066 Uiso calc R 1 2

loop_
_atom_site_aniso_label
_atom_site_aniso_U_11
_atom_site_aniso_U_22
_atom_site_aniso_U_33
_atom_site_aniso_U_12
_atom_site_aniso_U_13
_atom_site_aniso_U_23
S1 0.0272(2) 0.0265(2) 0.0265(2) -0.00032(16) 0.00621(17) 0.00148(16)
F1 0.0554(7) 0.0297(6) 0.0587(7) 0.0154(5) 0.0019(6) -0.0058(5)
O1 0.0268(6) 0.0222(6) 0.0312(6) 0.0011(5) 0.0085(5) 0.0004(5)
C1 0.0223(8) 0.0247(8) 0.0241(8) 0.0011(6) 0.0030(7) 0.0004(6)
C2 0.0218(8) 0.0268(8) 0.0231(8) 0.0006(6) 0.0015(7) 0.0004(6)
C3 0.0233(8) 0.0236(8) 0.0284(8) -0.0006(6) 0.0030(7) -0.0016(7)
C4 0.0235(8) 0.0273(9) 0.0270(8) 0.0012(7) 0.0007(7) -0.0032(7)
C5 0.0250(9) 0.0325(9) 0.0304(9) 0.0001(7) 0.0072(7) -0.0045(7)
C6 0.0288(9) 0.0295(9) 0.0294(9) -0.0024(7) 0.0083(7) -0.0007(7)
C7 0.0260(9) 0.0239(8) 0.0255(8) 0.0020(6) 0.0024(7) -0.0014(6)
C8 0.0223(8) 0.0262(8) 0.0237(8) 0.0010(6) 0.0031(7) 0.0008(6)
C9 0.0259(9) 0.0284(9) 0.0241(8) 0.0029(7) 0.0039(7) -0.0034(7)
C10 0.0257(9) 0.0336(10) 0.0347(9) 0.0004(7) 0.0012(8) -0.0065(8)
C11 0.0263(9) 0.0403(11) 0.0377(10) 0.0094(8) 0.0010(8) -0.0056(8)
C12 0.0430(11) 0.0281(9) 0.0290(9) 0.0099(8) 0.0032(8) -0.0026(7)
C13 0.0367(10) 0.0283(9) 0.0332(9) -0.0023(8) 0.0051(8) -0.0024(7)
C14 0.0259(9) 0.0297(9) 0.0322(9) 0.0016(7) 0.0044(7) -0.0006(7)
C15 0.0276(9) 0.0237(8) 0.0226(8) 0.0024(7) 0.0038(7) 0.0025(6)
C16 0.0284(9) 0.0252(8) 0.0288(9) -0.0007(7) 0.0045(7) 0.0014(7)
C17 0.0271(9) 0.0305(9) 0.0286(9) 0.0037(7) 0.0056(7) 0.0025(7)
C18 0.0352(9) 0.0248(8) 0.0233(8) 0.0058(7) 0.0050(7) 0.0031(7)
C19 0.0350(10) 0.0237(8) 0.0240(8) -0.0019(7) 0.0027(7) 0.0010(7)
C20 0.0256(8) 0.0274(9) 0.0263(8) -0.0003(7) 0.0033(7) 0.0011(7)
C21 0.0443(11) 0.0298(10) 0.0382(10) 0.0089(8) 0.0093(9) -0.0009(8)
C22 0.0319(10) 0.0365(10) 0.0427(11) -0.0060(8) 0.0009(8) 0.0003(8)
S2 0.0374(3) 0.0324(3) 0.0401(3) 0.00336(19) 0.0163(2) -0.00116(19)
F2 0.0504(7) 0.0216(5) 0.0580(7) -0.0052(5) 0.0193(6) -0.0003(5)
O2 0.0250(6) 0.0221(6) 0.0318(6) -0.0013(4) 0.0056(5) -0.0007(5)
C23 0.0267(9) 0.0274(9) 0.0271(8) -0.0001(7) 0.0048(7) -0.0018(7)
C24 0.0245(8) 0.0268(9) 0.0251(8) 0.0006(7) 0.0023(7) -0.0012(7)
C25 0.0252(8) 0.0237(8) 0.0269(8) 0.0012(6) 0.0036(7) -0.0022(7)
C26 0.0240(8) 0.0233(8) 0.0230(8) -0.0007(6) -0.0007(7) -0.0014(6)
C27 0.0239(8) 0.0271(9) 0.0295(9) -0.0015(7) 0.0050(7) -0.0019(7)
C28 0.0257(9) 0.0247(9) 0.0321(9) 0.0026(7) 0.0054(7) -0.0035(7)
C29 0.0250(8) 0.0218(8) 0.0270(8) -0.0013(6) 0.0010(7) -0.0010(6)
C30 0.0215(8) 0.0294(9) 0.0243(8) -0.0003(7) 0.0019(7) -0.0022(7)
C31 0.0191(8) 0.0232(8) 0.0259(8) 0.0007(6) -0.0010(6) -0.0001(6)
C32 0.0257(9) 0.0262(9) 0.0259(8) 0.0012(7) 0.0040(7) 0.0002(7)
C33 0.0282(9) 0.0243(8) 0.0303(9) 0.0019(7) 0.0038(7) -0.0054(7)
C34 0.0269(9) 0.0213(8) 0.0387(10) -0.0021(7) 0.0033(8) 0.0021(7)
C35 0.0261(9) 0.0307(9) 0.0283(9) -0.0012(7) 0.0059(7) 0.0024(7)
C36 0.0240(8) 0.0269(8) 0.0250(8) 0.0012(7) 0.0026(7) -0.0027(7)
C37 0.0226(8) 0.0267(8) 0.0248(8) -0.0005(6) -0.0005(7) 0.0014(7)
C38 0.0336(10) 0.0313(9) 0.0282(9) -0.0034(7) 0.0028(8) -0.0047(7)
C39 0.0337(10) 0.0392(10) 0.0286(9) -0.0036(8) 0.0075(8) 0.0011(8)
C40 0.0300(9) 0.0298(9) 0.0316(9) -0.0020(7) 0.0005(7) 0.0068(7)
C41 0.0346(10) 0.0250(9) 0.0413(10) 0.0013(7) 0.0063(8) -0.0005(8)
C42 0.0282(9) 0.0280(9) 0.0320(9) 0.0012(7) 0.0076(7) 0.0010(7)
C43 0.0476(12) 0.0358(11) 0.0505(12) -0.0039(9) 0.0120(10) 0.0113(9)
C44 0.0317(10) 0.0470(12) 0.0538(13) 0.0058(9) 0.0065(9) -0.0034(10)

loop_
_atom_type_symbol
_atom_type_description
_atom_type_scat_dispersion_real
_atom_type_scat_dispersion_imag
_atom_type_scat_source
C C 0.0033 0.0016 'International Tables Vol C Tables 4.2.6.8 and 6.1.1.4'
H H 0.0000 0.0000 'International Tables Vol C Tables 4.2.6.8 and 6.1.1.4'
O O 0.0106 0.0060 'International Tables Vol C Tables 4.2.6.8 and 6.1.1.4'
F F 0.0171 0.0103 'International Tables Vol C Tables 4.2.6.8 and 6.1.1.4'
S S 0.1246 0.1234 'International Tables Vol C Tables 4.2.6.8 and 6.1.1.4'

loop_
_geom_angle_atom_site_label_1
_geom_angle_atom_site_label_2
_geom_angle_atom_site_label_3
_geom_angle
C1 S1 C22 101.05(9)
C7 O1 C8 106.64(12)
C8 C1 C2 106.15(14)
C8 C1 S1 127.32(13)
C2 C1 S1 126.22(12)
C7 C2 C3 118.64(15)
C7 C2 C1 106.11(14)
C3 C2 C1 135.11(16)
C2 C3 C4 119.02(16)
C2 C3 H3 120.5
C4 C3 H3 120.5
C3 C4 C5 119.87(15)
C3 C4 C9 120.91(15)
C5 C4 C9 119.21(15)
C6 C5 C4 122.01(16)
C6 C5 H5 119.0
C4 C5 H5 119.0
C5 C6 C7 116.37(16)
C5 C6 H6 121.8
C7 C6 H6 121.8
O1 C7 C6 125.87(15)
O1 C7 C2 110.01(14)
C6 C7 C2 124.07(16)
C1 C8 O1 111.09(14)
C1 C8 C15 134.35(16)
O1 C8 C15 114.57(14)
C14 C9 C10 118.29(16)
C14 C9 C4 121.31(15)
C10 C9 C4 120.40(15)
C11 C10 C9 121.66(17)
C11 C10 H10 119.2
C9 C10 H10 119.2
C12 C11 C10 117.74(17)
C12 C11 H11 121.1
C10 C11 H11 121.1
F1 C12 C11 118.15(17)
F1 C12 C13 118.64(17)
C11 C12 C13 123.21(17)
C12 C13 C14 118.13(17)
C12 C13 H13 120.9
C14 C13 H13 120.9
C13 C14 C9 120.95(16)
C13 C14 H14 119.5
C9 C14 H14 119.5
C20 C15 C16 118.55(15)
C20 C15 C8 119.27(15)
C16 C15 C8 122.13(15)
C17 C16 C15 120.54(16)
C17 C16 H16 119.7
C15 C16 H16 119.7
C16 C17 C18 121.08(16)
C16 C17 H17 119.5
C18 C17 H17 119.5
C17 C18 C19 118.15(15)
C17 C18 C21 120.93(17)
C19 C18 C21 120.91(16)
C20 C19 C18 121.38(16)
C20 C19 H19 119.3
C18 C19 H19 119.3
C19 C20 C15 120.30(16)
C19 C20 H20 119.9
C15 C20 H20 119.9
C18 C21 H21A 109.5
C18 C21 H21B 109.5
H21A C21 H21B 109.5
C18 C21 H21C 109.5
H21A C21 H21C 109.5
H21B C21 H21C 109.5
S1 C22 H22A 109.5
S1 C22 H22B 109.5
H22A C22 H22B 109.5
S1 C22 H22C 109.5
H22A C22 H22C 109.5
H22B C22 H22C 109.5
C23 S2 C44 99.18(9)
C29 O2 C30 106.93(12)
C30 C23 C24 106.25(15)
C30 C23 S2 128.68(14)
C24 C23 S2 125.05(13)
C29 C24 C25 118.77(16)
C29 C24 C23 106.47(15)
C25 C24 C23 134.74(16)
C24 C25 C26 119.46(15)
C24 C25 H25 120.3
C26 C25 H25 120.3
C25 C26 C27 119.54(15)
C25 C26 C31 120.39(15)
C27 C26 C31 120.05(15)
C28 C27 C26 122.06(16)
C28 C27 H27 119.0
C26 C27 H27 119.0
C27 C28 C29 116.49(15)
C27 C28 H28 121.8
C29 C28 H28 121.8
O2 C29 C28 126.63(15)
O2 C29 C24 109.70(14)
C28 C29 C24 123.67(15)
C23 C30 O2 110.64(15)
C23 C30 C37 134.24(16)
O2 C30 C37 115.11(14)
C36 C31 C32 118.37(15)
C36 C31 C26 121.54(15)
C32 C31 C26 120.09(15)
C33 C32 C31 121.11(16)
C33 C32 H32 119.4
C31 C32 H32 119.4
C34 C33 C32 118.24(16)
C34 C33 H33 120.9
C32 C33 H33 120.9
F2 C34 C33 118.73(15)
F2 C34 C35 118.38(16)
C33 C34 C35 122.89(16)
C34 C35 C36 118.11(16)
C34 C35 H35 120.9
C36 C35 H35 120.9
C35 C36 C31 121.29(16)
C35 C36 H36 119.4
C31 C36 H36 119.4
C42 C37 C38 118.26(16)
C42 C37 C30 119.43(15)
C38 C37 C30 122.30(15)
C39 C38 C37 120.69(17)
C39 C38 H38 119.7
C37 C38 H38 119.7
C38 C39 C40 121.44(18)
C38 C39 H39 119.3
C40 C39 H39 119.3
C39 C40 C41 117.66(17)
C39 C40 C43 120.14(17)
C41 C40 C43 122.20(17)
C42 C41 C40 121.80(17)
C42 C41 H41 119.1
C40 C41 H41 119.1
C41 C42 C37 120.14(17)
C41 C42 H42 119.9
C37 C42 H42 119.9
C40 C43 H43A 109.5
C40 C43 H43B 109.5
H43A C43 H43B 109.5
C40 C43 H43C 109.5
H43A C43 H43C 109.5
H43B C43 H43C 109.5
S2 C44 H44A 109.5
S2 C44 H44B 109.5
H44A C44 H44B 109.5
S2 C44 H44C 109.5
H44A C44 H44C 109.5
H44B C44 H44C 109.5

loop_
_geom_bond_atom_site_label_1
_geom_bond_atom_site_label_2
_geom_bond_distance
S1 C1 1.7586(17)
S1 C22 1.8119(19)
F1 C12 1.360(2)
O1 C7 1.3699(19)
O1 C8 1.388(2)
C1 C8 1.358(2)
C1 C2 1.447(2)
C2 C7 1.391(2)
C2 C3 1.392(2)
C3 C4 1.399(2)
C3 H3 0.9500
C4 C5 1.412(2)
C4 C9 1.481(2)
C5 C6 1.373(2)
C5 H5 0.9500
C6 C7 1.388(2)
C6 H6 0.9500
C8 C15 1.463(2)
C9 C14 1.392(2)
C9 C10 1.403(2)
C10 C11 1.375(3)
C10 H10 0.9500
C11 C12 1.371(3)
C11 H11 0.9500
C12 C13 1.382(3)
C13 C14 1.382(2)
C13 H13 0.9500
C14 H14 0.9500
C15 C20 1.396(2)
C15 C16 1.406(2)
C16 C17 1.383(2)
C16 H16 0.9500
C17 C18 1.388(2)
C17 H17 0.9500
C18 C19 1.402(3)
C18 C21 1.505(2)
C19 C20 1.380(2)
C19 H19 0.9500
C20 H20 0.9500
C21 H21A 0.9800
C21 H21B 0.9800
C21 H21C 0.9800
C22 H22A 0.9800
C22 H22B 0.9800
C22 H22C 0.9800
S2 C23 1.7623(18)
S2 C44 1.809(2)
F2 C34 1.3550(19)
O2 C29 1.3683(19)
O2 C30 1.393(2)
C23 C30 1.361(2)
C23 C24 1.443(2)
C24 C29 1.393(2)
C24 C25 1.393(2)
C25 C26 1.396(2)
C25 H25 0.9500
C26 C27 1.413(2)
C26 C31 1.483(2)
C27 C28 1.380(2)
C27 H27 0.9500
C28 C29 1.389(2)
C28 H28 0.9500
C30 C37 1.460(2)
C31 C36 1.397(2)
C31 C32 1.397(2)
C32 C33 1.380(2)
C32 H32 0.9500
C33 C34 1.375(3)
C33 H33 0.9500
C34 C35 1.377(2)
C35 C36 1.378(2)
C35 H35 0.9500
C36 H36 0.9500
C37 C42 1.398(2)
C37 C38 1.398(2)
C38 C39 1.379(3)
C38 H38 0.9500
C39 C40 1.386(3)
C39 H39 0.9500
C40 C41 1.394(3)
C40 C43 1.505(3)
C41 C42 1.379(2)
C41 H41 0.9500
C42 H42 0.9500
C43 H43A 0.9800
C43 H43B 0.9800
C43 H43C 0.9800
C44 H44A 0.9800
C44 H44B 0.9800
C44 H44C 0.9800

loop_
_geom_hbond_atom_site_label_D
_geom_hbond_atom_site_label_H
_geom_hbond_atom_site_label_A
_geom_hbond_site_symmetry_A
_geom_hbond_distance_DH
_geom_hbond_distance_HA
_geom_hbond_distance_DA
_geom_hbond_angle_DHA
C28 H28 F2 1_545 0.95 2.43 3.267(2) 147.3
C44 H44C F1 2_545 0.98 2.52 3.359(2) 143.0
C32 H32 Cg1 1_565 0.95 2.69 3.465(2) 138.9
C36 H36 Cg1 4_565 0.95 2.67 3.468(2) 142.6

loop_
_geom_torsion_atom_site_label_1
_geom_torsion_atom_site_label_2
_geom_torsion_atom_site_label_3
_geom_torsion_atom_site_label_4
_geom_torsion
C22 S1 C1 C8 -99.82(16)
C22 S1 C1 C2 87.45(15)
C8 C1 C2 C7 -0.26(17)
S1 C1 C2 C7 173.73(12)
C8 C1 C2 C3 -175.84(18)
S1 C1 C2 C3 -1.8(3)
C7 C2 C3 C4 -0.6(2)
C1 C2 C3 C4 174.53(16)
C2 C3 C4 C5 1.6(2)
C2 C3 C4 C9 -177.22(15)
C3 C4 C5 C6 -1.4(2)
C9 C4 C5 C6 177.43(16)
C4 C5 C6 C7 0.2(2)
C8 O1 C7 C6 177.01(16)
C8 O1 C7 C2 -0.41(17)
C5 C6 C7 O1 -176.25(15)
C5 C6 C7 C2 0.8(2)
C3 C2 C7 O1 176.86(14)
C1 C2 C7 O1 0.41(17)
C3 C2 C7 C6 -0.6(2)
C1 C2 C7 C6 -177.06(15)
C2 C1 C8 O1 0.02(18)
S1 C1 C8 O1 -173.89(11)
C2 C1 C8 C15 179.88(17)
S1 C1 C8 C15 6.0(3)
C7 O1 C8 C1 0.24(18)
C7 O1 C8 C15 -179.66(13)
C3 C4 C9 C14 -38.7(2)
C5 C4 C9 C14 142.52(17)
C3 C4 C9 C10 140.75(17)
C5 C4 C9 C10 -38.1(2)
C14 C9 C10 C11 0.8(3)
C4 C9 C10 C11 -178.60(17)
C9 C10 C11 C12 -0.6(3)
C10 C11 C12 F1 179.49(16)
C10 C11 C12 C13 -0.3(3)
F1 C12 C13 C14 -178.87(16)
C11 C12 C13 C14 0.9(3)
C12 C13 C14 C9 -0.6(3)
C10 C9 C14 C13 -0.2(3)
C4 C9 C14 C13 179.24(16)
C1 C8 C15 C20 -149.90(19)
O1 C8 C15 C20 30.0(2)
C1 C8 C15 C16 32.7(3)
O1 C8 C15 C16 -147.39(15)
C20 C15 C16 C17 0.5(2)
C8 C15 C16 C17 177.92(15)
C15 C16 C17 C18 0.1(3)
C16 C17 C18 C19 -0.8(2)
C16 C17 C18 C21 178.26(16)
C17 C18 C19 C20 0.9(2)
C21 C18 C19 C20 -178.14(16)
C18 C19 C20 C15 -0.3(3)
C16 C15 C20 C19 -0.4(2)
C8 C15 C20 C19 -177.87(15)
C44 S2 C23 C30 -108.34(17)
C44 S2 C23 C24 69.81(16)
C30 C23 C24 C29 0.09(18)
S2 C23 C24 C29 -178.40(12)
C30 C23 C24 C25 178.91(18)
S2 C23 C24 C25 0.4(3)
C29 C24 C25 C26 -0.7(2)
C23 C24 C25 C26 -179.37(17)
C24 C25 C26 C27 0.6(2)
C24 C25 C26 C31 -177.91(14)
C25 C26 C27 C28 -0.4(2)
C31 C26 C27 C28 178.15(15)
C26 C27 C28 C29 0.2(2)
C30 O2 C29 C28 -179.38(16)
C30 O2 C29 C24 0.46(17)
C27 C28 C29 O2 179.60(15)
C27 C28 C29 C24 -0.2(2)
C25 C24 C29 O2 -179.39(14)
C23 C24 C29 O2 -0.34(17)
C25 C24 C29 C28 0.5(2)
C23 C24 C29 C28 179.51(15)
C24 C23 C30 O2 0.20(18)
S2 C23 C30 O2 178.61(12)
C24 C23 C30 C37 -179.22(17)
S2 C23 C30 C37 -0.8(3)
C29 O2 C30 C23 -0.41(18)
C29 O2 C30 C37 179.13(13)
C25 C26 C31 C36 -148.12(16)
C27 C26 C31 C36 33.3(2)
C25 C26 C31 C32 32.8(2)
C27 C26 C31 C32 -145.73(16)
C36 C31 C32 C33 -0.6(2)
C26 C31 C32 C33 178.51(15)
C31 C32 C33 C34 0.4(2)
C32 C33 C34 F2 -179.14(15)
C32 C33 C34 C35 0.2(3)
F2 C34 C35 C36 178.78(15)
C33 C34 C35 C36 -0.5(3)
C34 C35 C36 C31 0.3(2)
C32 C31 C36 C35 0.2(2)
C26 C31 C36 C35 -178.87(15)
C23 C30 C37 C42 158.75(18)
O2 C30 C37 C42 -20.6(2)
C23 C30 C37 C38 -22.0(3)
O2 C30 C37 C38 158.57(15)
C42 C37 C38 C39 0.4(2)
C30 C37 C38 C39 -178.86(16)
C37 C38 C39 C40 0.6(3)
C38 C39 C40 C41 -1.3(3)
C38 C39 C40 C43 178.95(17)
C39 C40 C41 C42 1.1(3)
C43 C40 C41 C42 -179.22(17)
C40 C41 C42 C37 -0.1(3)
C38 C37 C42 C41 -0.6(2)
C30 C37 C42 C41 178.63(15)
